data_4515678
loop_
_publ_author_name
'Rigotti, Thomas'
'Casado-S\'anchez, Antonio'
'Cabrera, Silvia'
'P\'erez-Ruiz, Ra\'ul'
'Liras, Marta'
'de la Pe\~na O&#x2019;Shea, V\'ictor A.'
'Alem\'an, Jos\'e'

_publ_section_title
;
 A Bifunctional Photoaminocatalyst for the Alkylation of Aldehydes:
 Design, Analysis, and Mechanistic Studies
;
_journal_issue 7
_journal_name_full 'ACS Catalysis'
_journal_page_first 5928
_journal_paper_doi 10.1021/acscatal.8b01331
_journal_volume 8
_journal_year 2018
_chemical_formula_sum 'C21 H22 N2 O2 S'
_chemical_formula_weight 366.47
_chemical_name_common MFtBu
_space_group_crystal_system orthorhombic
_space_group_IT_number 19
_space_group_name_Hall 'P 2ac 2ab'
_space_group_name_H-M_alt 'P 21 21 21'
_atom_sites_solution_hydrogens geom
_atom_sites_solution_primary direct
_atom_sites_solution_secondary difmap
_cell_angle_alpha 90
_cell_angle_beta 90
_cell_angle_gamma 90
_cell_formula_units_Z 8
_cell_length_a 9.2626(3)
_cell_length_b 11.2730(5)
_cell_length_c 36.0958(14)
_cell_measurement_reflns_used 8965
_cell_measurement_temperature 296.(2)
_cell_measurement_theta_max 23.6401
_cell_measurement_theta_min 2.2695
_cell_volume 3769.0(3)
_computing_cell_refinement 'SAINT V7.68A (Bruker AXS, 2009)'
_computing_data_collection 'Bruker Instrument Service v2010.9.0.0'
_computing_data_reduction 'SAINT V7.68A (Bruker AXS, 2009)'
_computing_structure_refinement 'SHELXL-97 (Sheldrick, 2008)'
_computing_structure_solution 'SHELXS-97 (Sheldrick, 2008)'
_diffrn_ambient_temperature 296.(2)
_diffrn_detector_area_resol_mean 8.3333
_diffrn_measured_fraction_theta_full 0.999
_diffrn_measured_fraction_theta_max 0.999
_diffrn_measurement_device_type 'Bruker Kappa Apex II'
_diffrn_radiation_wavelength 0.71073
_diffrn_reflns_av_R_equivalents 0.0311
_diffrn_reflns_av_sigmaI/netI 0.0325
_diffrn_reflns_limit_h_max 11
_diffrn_reflns_limit_h_min -11
_diffrn_reflns_limit_k_max 12
_diffrn_reflns_limit_k_min -13
_diffrn_reflns_limit_l_max 43
_diffrn_reflns_limit_l_min -43
_diffrn_reflns_number 28789
_diffrn_reflns_theta_full 25.35
_diffrn_reflns_theta_max 25.35
_diffrn_reflns_theta_min 1.89
_exptl_absorpt_coefficient_mu 0.189
_exptl_absorpt_correction_T_max 0.98
_exptl_absorpt_correction_T_min 0.87
_exptl_absorpt_correction_type multi-scan
_exptl_absorpt_process_details sadabs
_exptl_crystal_colour 'pale yellow'
_exptl_crystal_density_diffrn 1.292
_exptl_crystal_density_method 'not measured'
_exptl_crystal_description plate
_exptl_crystal_F_000 1552
_exptl_crystal_size_max 0.450
_exptl_crystal_size_mid 0.310
_exptl_crystal_size_min 0.090
_refine_diff_density_max 0.268
_refine_diff_density_min -0.287
_refine_ls_abs_structure_details 'Flack H D (1983), Acta Cryst. A39, 876-881'
_refine_ls_abs_structure_Flack 0.04(8)
_refine_ls_extinction_method none
_refine_ls_goodness_of_fit_ref 1.089
_refine_ls_hydrogen_treatment constr
_refine_ls_matrix_type full
_refine_ls_number_parameters 477
_refine_ls_number_reflns 6912
_refine_ls_number_restraints 0
_refine_ls_restrained_S_all 1.089
_refine_ls_R_factor_all 0.0621
_refine_ls_R_factor_gt 0.0425
_refine_ls_shift/su_max 0.000
_refine_ls_shift/su_mean 0.000
_refine_ls_structure_factor_coef Fsqd
_refine_ls_weighting_details 'calc w=1/[\s^2^(Fo^2^)+(0.0851P)^2^+0.2315P] where P=(Fo^2^+2Fc^2^)/3'
_refine_ls_weighting_scheme calc
_refine_ls_wR_factor_gt 0.1126
_refine_ls_wR_factor_ref 0.1405
_reflns_number_gt 5563
_reflns_number_total 6912
_reflns_threshold_expression >2sigma(I)
_cod_data_source_file cs8b01331_si_003.cif
_cod_data_source_block I
_cod_database_code 4515678

loop_
_space_group_symop_operation_xyz
'x, y, z'
'x+1/2, -y+1/2, -z'
'-x, y+1/2, -z+1/2'
'-x+1/2, -y, z+1/2'

loop_
_atom_site_type_symbol
_atom_site_label
_atom_site_fract_x
_atom_site_fract_y
_atom_site_fract_z
_atom_site_U_iso_or_equiv
_atom_site_adp_type
_atom_site_calc_flag
_atom_site_refinement_flags
_atom_site_occupancy
C C1 0.8366(3) 0.2930(3) 0.34420(8) 0.0501(7) Uani d . 1
C C2 0.9158(4) 0.2603(4) 0.37584(10) 0.0666(9) Uani d . 1
H H2 0.9336 0.1804 0.3804 0.08 Uiso calc R 1
C C3 0.9666(4) 0.3428(4) 0.39982(10) 0.0718(11) Uani d . 1
H H3 1.0167 0.3188 0.4208 0.086 Uiso calc R 1
C C4 0.9448(4) 0.4609(4) 0.39341(9) 0.0655(9) Uani d . 1
H H4 0.9826 0.517 0.4096 0.079 Uiso calc R 1
C C5 0.8663(4) 0.4971(3) 0.36280(9) 0.0572(8) Uani d . 1
H H5 0.8509 0.5776 0.3588 0.069 Uiso calc R 1
C C6 0.8095(3) 0.4144(3) 0.33773(7) 0.0453(7) Uani d . 1
C C7 0.7274(3) 0.4585(3) 0.30564(8) 0.0460(7) Uani d . 1
C C8 0.6768(3) 0.3750(3) 0.27700(7) 0.0417(6) Uani d . 1
C C9 0.6118(3) 0.4214(3) 0.24506(8) 0.0456(7) Uani d . 1
H H9 0.6 0.503 0.243 0.055 Uiso calc R 1
C C10 0.5650(3) 0.3496(3) 0.21677(8) 0.0464(7) Uani d . 1
C C11 0.5798(3) 0.2278(3) 0.22034(8) 0.0535(8) Uani d . 1
H H11 0.5462 0.1784 0.2016 0.064 Uiso calc R 1
C C12 0.6431(3) 0.1792(3) 0.25099(8) 0.0504(7) Uani d . 1
H H12 0.6521 0.0972 0.2529 0.06 Uiso calc R 1
C C13 0.6942(3) 0.2520(3) 0.27937(7) 0.0439(7) Uani d . 1
C C14 0.5070(3) 0.4029(3) 0.18122(7) 0.0518(7) Uani d . 1
H H14 0.5038 0.4895 0.1834 0.062 Uiso calc R 1
C C15 0.5259(3) 0.3139(3) 0.12247(8) 0.0472(7) Uani d . 1
C C16 0.3686(3) 0.3051(3) 0.13349(8) 0.0479(7) Uani d . 1
H H16 0.342 0.2212 0.1354 0.057 Uiso calc R 1
C C17 0.2658(3) 0.3666(3) 0.10546(8) 0.0477(7) Uani d . 1
C C18 0.1153(3) 0.3715(4) 0.12237(10) 0.0683(10) Uani d . 1
H H18A 0.1186 0.4151 0.1452 0.102 Uiso calc R 1
H H18B 0.0818 0.2924 0.1271 0.102 Uiso calc R 1
H H18C 0.0506 0.4102 0.1055 0.102 Uiso calc R 1
C C19 0.2616(4) 0.2946(4) 0.06937(9) 0.0747(11) Uani d . 1
H H19A 0.2257 0.2163 0.0744 0.112 Uiso calc R 1
H H19B 0.3572 0.2892 0.0592 0.112 Uiso calc R 1
H H19C 0.1992 0.3332 0.0519 0.112 Uiso calc R 1
C C20 0.3179(4) 0.4918(3) 0.09726(9) 0.0596(8) Uani d . 1
H H20A 0.2515 0.5299 0.0807 0.089 Uiso calc R 1
H H20B 0.4117 0.4885 0.086 0.089 Uiso calc R 1
H H20C 0.3234 0.5361 0.1199 0.089 Uiso calc R 1
C C21 0.7505(3) 0.3941(4) 0.14860(10) 0.0651(9) Uani d . 1
H H21A 0.7894 0.3668 0.1255 0.098 Uiso calc R 1
H H21B 0.7976 0.3536 0.1687 0.098 Uiso calc R 1
H H21C 0.7662 0.4779 0.1509 0.098 Uiso calc R 1
C C22 0.1931(3) 0.3214(3) 0.28246(8) 0.0457(7) Uani d . 1
C C23 0.1365(4) 0.2750(3) 0.24962(9) 0.0585(8) Uani d . 1
H H23 0.1613 0.1983 0.2425 0.07 Uiso calc R 1
C C24 0.0462(4) 0.3396(4) 0.22794(9) 0.0624(9) Uani d . 1
H H24 0.0081 0.3067 0.2064 0.075 Uiso calc R 1
C C25 0.0113(4) 0.4537(4) 0.23787(9) 0.0644(9) Uani d . 1
H H25 -0.0503 0.4982 0.223 0.077 Uiso calc R 1
C C26 0.0670(4) 0.5021(3) 0.26958(9) 0.0587(8) Uani d . 1
H H26 0.043 0.5796 0.2759 0.07 Uiso calc R 1
C C27 0.1590(3) 0.4373(3) 0.29262(7) 0.0424(6) Uani d . 1
C C28 0.2152(3) 0.4966(3) 0.32628(8) 0.0463(7) Uani d . 1
C C29 0.3124(3) 0.4308(3) 0.35140(7) 0.0415(6) Uani d . 1
C C30 0.3620(3) 0.4883(3) 0.38340(8) 0.0483(7) Uani d . 1
H H30 0.335 0.5666 0.3876 0.058 Uiso calc R 1
C C31 0.4497(3) 0.4324(3) 0.40885(8) 0.0509(8) Uani d . 1
C C32 0.4911(4) 0.3160(3) 0.40235(9) 0.0619(9) Uani d . 1
H H32 0.5511 0.2776 0.4192 0.074 Uiso calc R 1
C C33 0.4442(3) 0.2566(3) 0.37116(9) 0.0612(9) Uani d . 1
H H33 0.4722 0.1784 0.3672 0.073 Uiso calc R 1
C C34 0.3547(3) 0.3133(3) 0.34550(8) 0.0461(7) Uani d . 1
C C35 0.4932(4) 0.4932(3) 0.44442(8) 0.0611(9) Uani d . 1
H H35 0.4724 0.5782 0.4426 0.073 Uiso calc R 1
C C36 0.5021(4) 0.3948(4) 0.50152(9) 0.0718(11) Uani d . 1
C C37 0.6556(4) 0.4167(4) 0.49044(9) 0.0641(9) Uani d . 1
H H37 0.7036 0.3401 0.4869 0.077 Uiso calc R 1
C C38 0.7422(4) 0.4895(4) 0.51848(9) 0.0691(10) Uani d . 1
C C39 0.8902(4) 0.5163(6) 0.50220(12) 0.1109(19) Uani d . 1
H H39A 0.9474 0.5578 0.5202 0.166 Uiso calc R 1
H H39B 0.8792 0.5646 0.4805 0.166 Uiso calc R 1
H H39C 0.9371 0.4433 0.4957 0.166 Uiso calc R 1
C C40 0.7599(6) 0.4200(5) 0.55398(11) 0.1085(17) Uani d . 1
H H40A 0.6668 0.4053 0.5647 0.163 Uiso calc R 1
H H40B 0.8177 0.4648 0.5711 0.163 Uiso calc R 1
H H40C 0.8066 0.3459 0.5487 0.163 Uiso calc R 1
C C41 0.6651(5) 0.6055(4) 0.52653(12) 0.0934(13) Uani d . 1
H H41A 0.572 0.5892 0.537 0.14 Uiso calc R 1
H H41B 0.6534 0.6493 0.5039 0.14 Uiso calc R 1
H H41C 0.7211 0.6514 0.5437 0.14 Uiso calc R 1
N N1 0.3644(3) 0.3581(3) 0.17061(7) 0.0666(9) Uani d . 1
H H1N 0.2885 0.3623 0.1843 0.08 Uiso calc R 1
N N2 0.5972(2) 0.3696(3) 0.14978(6) 0.0535(7) Uani d . 1
N N3 0.6441(3) 0.4763(3) 0.45443(7) 0.0724(9) Uani d . 1
H H3N 0.7164 0.4981 0.4411 0.087 Uiso calc R 1
N N4 0.4165(3) 0.4439(3) 0.47563(7) 0.0692(8) Uani d . 1
O O1 0.7044(3) 0.5653(2) 0.30227(6) 0.0671(6) Uani d . 1
O O2 0.5816(2) 0.2763(2) 0.09403(6) 0.0619(6) Uani d . 1
O O3 0.1828(3) 0.5992(2) 0.33288(6) 0.0665(6) Uani d . 1
O O4 0.4585(4) 0.3445(3) 0.52895(8) 0.1132(13) Uani d . 1
S S1 0.77892(10) 0.17907(7) 0.31595(2) 0.0613(2) Uani d . 1
S S2 0.30306(10) 0.22804(8) 0.30771(2) 0.0645(3) Uani d . 1
C C42 0.2607(4) 0.4505(6) 0.47940(12) 0.1055(17) Uani d . 1
H H42A 0.2163 0.3953 0.4627 0.158 Uiso calc R 1
H H42B 0.2288 0.5294 0.4737 0.158 Uiso calc R 1
H H42C 0.2339 0.4312 0.5044 0.158 Uiso calc R 1

loop_
_atom_site_aniso_label
_atom_site_aniso_U_11
_atom_site_aniso_U_22
_atom_site_aniso_U_33
_atom_site_aniso_U_12
_atom_site_aniso_U_13
_atom_site_aniso_U_23
C1 0.0492(16) 0.055(2) 0.0460(16) -0.0031(14) -0.0009(13) 0.0127(14)
C2 0.068(2) 0.068(2) 0.064(2) -0.0017(18) -0.0156(17) 0.0188(19)
C3 0.067(2) 0.098(3) 0.050(2) -0.005(2) -0.0175(16) 0.018(2)
C4 0.068(2) 0.081(3) 0.0473(19) -0.0050(19) -0.0120(16) -0.0033(18)
C5 0.0633(19) 0.060(2) 0.0479(18) 0.0005(16) -0.0016(15) -0.0052(15)
C6 0.0421(14) 0.0570(19) 0.0369(14) 0.0011(13) 0.0023(11) 0.0056(13)
C7 0.0511(16) 0.0469(18) 0.0400(15) 0.0020(13) 0.0007(13) 0.0052(13)
C8 0.0398(14) 0.0473(17) 0.0381(14) 0.0011(12) 0.0024(11) 0.0050(12)
C9 0.0446(15) 0.0503(18) 0.0419(15) 0.0036(13) -0.0004(12) 0.0070(14)
C10 0.0380(14) 0.061(2) 0.0398(16) 0.0007(13) 0.0004(12) 0.0032(14)
C11 0.0508(16) 0.064(2) 0.0454(17) -0.0072(15) -0.0040(13) -0.0074(16)
C12 0.0530(17) 0.0456(17) 0.0527(17) -0.0032(14) 0.0000(13) 0.0006(15)
C13 0.0462(14) 0.0451(17) 0.0403(15) -0.0032(13) 0.0008(12) 0.0078(12)
C14 0.0442(16) 0.074(2) 0.0367(15) 0.0041(15) -0.0024(12) 0.0011(15)
C15 0.0425(15) 0.0526(18) 0.0466(17) 0.0049(13) 0.0015(13) 0.0104(15)
C16 0.0425(15) 0.0519(19) 0.0492(16) -0.0051(13) -0.0050(12) 0.0072(14)
C17 0.0400(15) 0.0621(18) 0.0408(15) -0.0001(13) -0.0052(12) -0.0038(13)
C18 0.0403(17) 0.098(3) 0.067(2) -0.0001(17) -0.0063(15) 0.007(2)
C19 0.077(2) 0.087(3) 0.060(2) 0.004(2) -0.0233(18) -0.0213(19)
C20 0.0606(19) 0.060(2) 0.0583(19) 0.0043(16) 0.0008(15) 0.0031(16)
C21 0.0397(16) 0.092(3) 0.064(2) -0.0102(17) -0.0015(14) 0.0120(19)
C22 0.0410(14) 0.0554(18) 0.0407(15) -0.0067(13) -0.0005(12) 0.0016(13)
C23 0.0623(19) 0.062(2) 0.0513(18) -0.0099(16) -0.0028(15) -0.0119(16)
C24 0.059(2) 0.083(3) 0.0450(18) -0.0142(18) -0.0099(15) 0.0000(18)
C25 0.0560(19) 0.081(3) 0.056(2) -0.0053(18) -0.0168(16) 0.0132(19)
C26 0.0599(19) 0.058(2) 0.058(2) 0.0017(15) -0.0117(15) 0.0043(16)
C27 0.0416(14) 0.0472(17) 0.0383(14) -0.0041(12) -0.0026(11) 0.0049(13)
C28 0.0468(16) 0.0484(18) 0.0435(15) -0.0003(13) -0.0013(12) 0.0035(13)
C29 0.0429(14) 0.0433(16) 0.0384(14) -0.0032(12) -0.0028(12) 0.0043(12)
C30 0.0535(17) 0.0500(18) 0.0414(16) -0.0051(14) -0.0090(13) 0.0065(13)
C31 0.0486(16) 0.062(2) 0.0426(16) -0.0083(14) -0.0034(13) 0.0037(15)
C32 0.0583(19) 0.077(2) 0.0508(18) 0.0066(18) -0.0137(15) 0.0111(18)
C33 0.064(2) 0.061(2) 0.059(2) 0.0122(16) -0.0096(16) 0.0017(17)
C34 0.0449(15) 0.0527(18) 0.0406(15) 0.0049(13) -0.0020(12) 0.0033(14)
C35 0.0583(19) 0.080(2) 0.0451(17) -0.0141(18) -0.0119(15) 0.0073(17)
C36 0.071(2) 0.099(3) 0.0452(19) -0.026(2) -0.0013(16) 0.006(2)
C37 0.0570(19) 0.084(3) 0.0510(18) 0.0003(18) -0.0095(15) 0.0033(18)
C38 0.0493(18) 0.110(3) 0.0480(19) 0.0025(19) -0.0130(15) 0.0027(19)
C39 0.055(2) 0.205(6) 0.073(3) -0.020(3) -0.011(2) -0.014(3)
C40 0.104(3) 0.157(5) 0.065(2) -0.003(3) -0.035(2) 0.020(3)
C41 0.089(3) 0.105(4) 0.086(3) -0.002(3) -0.004(2) -0.013(3)
N1 0.0338(13) 0.126(3) 0.0397(14) 0.0023(14) 0.0014(10) -0.0026(15)
N2 0.0357(12) 0.084(2) 0.0406(13) -0.0056(12) -0.0002(10) 0.0033(13)
N3 0.0487(15) 0.124(3) 0.0449(15) -0.0224(16) -0.0058(12) 0.0121(16)
N4 0.0468(15) 0.116(3) 0.0450(15) -0.0105(16) -0.0025(12) 0.0000(16)
O1 0.0904(17) 0.0489(14) 0.0619(13) 0.0143(12) -0.0214(13) -0.0023(11)
O2 0.0585(13) 0.0751(16) 0.0521(13) 0.0105(12) 0.0049(10) -0.0030(12)
O3 0.0886(17) 0.0465(14) 0.0643(14) 0.0148(12) -0.0227(12) -0.0062(11)
O4 0.109(2) 0.164(3) 0.0669(17) -0.054(2) -0.0053(16) 0.045(2)
S1 0.0805(6) 0.0467(5) 0.0565(5) -0.0008(4) -0.0130(4) 0.0133(4)
S2 0.0779(6) 0.0528(5) 0.0629(5) 0.0158(4) -0.0183(4) -0.0124(4)
C42 0.048(2) 0.190(5) 0.078(3) -0.004(3) -0.001(2) -0.025(3)

loop_
_atom_type_symbol
_atom_type_description
_atom_type_scat_dispersion_real
_atom_type_scat_dispersion_imag
_atom_type_scat_source
C C 0.0033 0.0016 'International Tables Vol C Tables 4.2.6.8 and 6.1.1.4'
H H 0.0000 0.0000 'International Tables Vol C Tables 4.2.6.8 and 6.1.1.4'
N N 0.0061 0.0033 'International Tables Vol C Tables 4.2.6.8 and 6.1.1.4'
O O 0.0106 0.0060 'International Tables Vol C Tables 4.2.6.8 and 6.1.1.4'
S S 0.1246 0.1234 'International Tables Vol C Tables 4.2.6.8 and 6.1.1.4'

loop_
_geom_angle_atom_site_label_1
_geom_angle_atom_site_label_2
_geom_angle_atom_site_label_3
_geom_angle
C2 C1 C6 118.8(3)
C2 C1 S1 116.5(3)
C6 C1 S1 124.7(2)
C3 C2 C1 121.3(3)
C2 C3 C4 120.6(3)
C3 C4 C5 120.0(3)
C4 C5 C6 121.1(3)
C5 C6 C1 118.1(3)
C5 C6 C7 118.5(3)
C1 C6 C7 123.4(3)
O1 C7 C8 120.1(3)
O1 C7 C6 119.9(3)
C8 C7 C6 120.0(3)
C13 C8 C9 118.0(3)
C13 C8 C7 123.6(2)
C9 C8 C7 118.3(3)
C10 C9 C8 121.8(3)
C9 C10 C11 118.9(3)
C9 C10 C14 120.5(3)
C11 C10 C14 120.4(3)
C12 C11 C10 121.0(3)
C11 C12 C13 120.2(3)
C12 C13 C8 120.0(3)
C12 C13 S1 115.6(2)
C8 C13 S1 124.5(2)
N2 C14 N1 103.0(2)
N2 C14 C10 110.7(2)
N1 C14 C10 113.8(3)
O2 C15 N2 124.8(3)
O2 C15 C16 127.1(3)
N2 C15 C16 108.1(2)
N1 C16 C15 103.8(2)
N1 C16 C17 113.4(3)
C15 C16 C17 112.9(2)
C18 C17 C20 109.5(3)
C18 C17 C19 109.6(3)
C20 C17 C19 109.5(3)
C18 C17 C16 108.4(2)
C20 C17 C16 110.3(2)
C19 C17 C16 109.4(3)
C27 C22 C23 119.3(3)
C27 C22 S2 124.5(2)
C23 C22 S2 116.1(3)
C24 C23 C22 121.2(3)
C23 C24 C25 119.8(3)
C26 C25 C24 120.2(3)
C25 C26 C27 121.3(3)
C22 C27 C26 118.2(3)
C22 C27 C28 124.0(3)
C26 C27 C28 117.8(3)
O3 C28 C29 120.4(3)
O3 C28 C27 120.1(3)
C29 C28 C27 119.4(3)
C34 C29 C30 118.1(3)
C34 C29 C28 123.6(3)
C30 C29 C28 118.3(3)
C31 C30 C29 122.1(3)
C30 C31 C32 118.8(3)
C30 C31 C35 121.1(3)
C32 C31 C35 120.0(3)
C33 C32 C31 120.6(3)
C32 C33 C34 120.4(3)
C29 C34 C33 119.9(3)
C29 C34 S2 124.5(2)
C33 C34 S2 115.6(2)
N4 C35 N3 103.2(3)
N4 C35 C31 111.0(3)
N3 C35 C31 114.1(3)
O4 C36 N4 124.4(4)
O4 C36 C37 127.7(4)
N4 C36 C37 107.8(3)
N3 C37 C36 104.1(3)
N3 C37 C38 112.3(3)
C36 C37 C38 114.2(3)
C39 C38 C40 109.4(3)
C39 C38 C41 109.1(4)
C40 C38 C41 109.6(3)
C39 C38 C37 108.9(3)
C40 C38 C37 109.9(4)
C41 C38 C37 109.9(3)
C14 N1 C16 110.8(2)
C15 N2 C21 123.4(3)
C15 N2 C14 114.2(2)
C21 N2 C14 122.4(3)
C35 N3 C37 110.4(3)
C36 N4 C35 114.3(3)
C36 N4 C42 122.8(3)
C35 N4 C42 122.9(3)
C1 S1 C13 103.67(14)
C22 S2 C34 103.90(15)

loop_
_geom_bond_atom_site_label_1
_geom_bond_atom_site_label_2
_geom_bond_distance
C1 C2 1.407(4)
C1 C6 1.410(4)
C1 S1 1.725(3)
C2 C3 1.354(5)
C3 C4 1.367(5)
C4 C5 1.384(5)
C5 C6 1.401(4)
C6 C7 1.472(4)
C7 O1 1.228(4)
C7 C8 1.475(4)
C8 C13 1.399(4)
C8 C9 1.402(4)
C9 C10 1.373(4)
C10 C11 1.386(5)
C10 C14 1.515(4)
C11 C12 1.367(4)
C12 C13 1.395(4)
C13 S1 1.742(3)
C14 N2 1.458(4)
C14 N1 1.466(4)
C15 O2 1.225(3)
C15 N2 1.343(4)
C15 C16 1.514(4)
C16 N1 1.467(4)
C16 C17 1.552(4)
C17 C18 1.523(4)
C17 C20 1.521(5)
C17 C19 1.536(4)
C21 N2 1.447(4)
C22 C27 1.393(4)
C22 C23 1.398(4)
C22 S2 1.725(3)
C23 C24 1.357(5)
C24 C25 1.374(5)
C25 C26 1.369(5)
C26 C27 1.397(4)
C27 C28 1.481(4)
C28 O3 1.219(4)
C28 C29 1.477(4)
C29 C34 1.398(4)
C29 C30 1.402(4)
C30 C31 1.379(4)
C31 C32 1.387(5)
C31 C35 1.510(4)
C32 C33 1.380(5)
C33 C34 1.397(4)
C34 S2 1.736(3)
C35 N4 1.443(4)
C35 N3 1.457(4)
C36 O4 1.210(4)
C36 N4 1.344(5)
C36 C37 1.498(5)
C37 N3 1.467(4)
C37 C38 1.530(5)
C38 C39 1.521(6)
C38 C40 1.510(5)
C38 C41 1.518(6)
N4 C42 1.452(5)

loop_
_geom_torsion_atom_site_label_1
_geom_torsion_atom_site_label_2
_geom_torsion_atom_site_label_3
_geom_torsion_atom_site_label_4
_geom_torsion
C6 C1 C2 C3 -0.4(5)
S1 C1 C2 C3 179.8(3)
C1 C2 C3 C4 -1.5(6)
C2 C3 C4 C5 2.0(6)
C3 C4 C5 C6 -0.8(5)
C4 C5 C6 C1 -1.0(5)
C4 C5 C6 C7 -179.8(3)
C2 C1 C6 C5 1.6(4)
S1 C1 C6 C5 -178.6(2)
C2 C1 C6 C7 -179.8(3)
S1 C1 C6 C7 0.1(4)
C5 C6 C7 O1 -3.4(4)
C1 C6 C7 O1 178.0(3)
C5 C6 C7 C8 174.8(3)
C1 C6 C7 C8 -3.9(4)
O1 C7 C8 C13 -177.7(3)
C6 C7 C8 C13 4.2(4)
O1 C7 C8 C9 4.4(4)
C6 C7 C8 C9 -173.7(2)
C13 C8 C9 C10 0.4(4)
C7 C8 C9 C10 178.4(2)
C8 C9 C10 C11 1.4(4)
C8 C9 C10 C14 -174.7(2)
C9 C10 C11 C12 -1.6(5)
C14 C10 C11 C12 174.5(3)
C10 C11 C12 C13 0.0(5)
C11 C12 C13 C8 1.9(4)
C11 C12 C13 S1 -177.5(2)
C9 C8 C13 C12 -2.1(4)
C7 C8 C13 C12 -180.0(3)
C9 C8 C13 S1 177.3(2)
C7 C8 C13 S1 -0.6(4)
C9 C10 C14 N2 117.3(3)
C11 C10 C14 N2 -58.7(4)
C9 C10 C14 N1 -127.2(3)
C11 C10 C14 N1 56.7(4)
O2 C15 C16 N1 176.9(3)
N2 C15 C16 N1 -2.3(3)
O2 C15 C16 C17 -59.9(4)
N2 C15 C16 C17 120.9(3)
N1 C16 C17 C18 -52.5(3)
C15 C16 C17 C18 -170.2(3)
N1 C16 C17 C20 67.5(3)
C15 C16 C17 C20 -50.2(3)
N1 C16 C17 C19 -172.0(3)
C15 C16 C17 C19 70.3(3)
C27 C22 C23 C24 -1.7(5)
S2 C22 C23 C24 178.6(3)
C22 C23 C24 C25 1.3(5)
C23 C24 C25 C26 -0.2(5)
C24 C25 C26 C27 -0.5(5)
C23 C22 C27 C26 1.0(4)
S2 C22 C27 C26 -179.3(2)
C23 C22 C27 C28 -178.5(3)
S2 C22 C27 C28 1.2(4)
C25 C26 C27 C22 0.0(5)
C25 C26 C27 C28 179.6(3)
C22 C27 C28 O3 178.4(3)
C26 C27 C28 O3 -1.1(4)
C22 C27 C28 C29 -0.7(4)
C26 C27 C28 C29 179.8(3)
O3 C28 C29 C34 -179.7(3)
C27 C28 C29 C34 -0.6(4)
O3 C28 C29 C30 2.0(4)
C27 C28 C29 C30 -178.9(3)
C34 C29 C30 C31 -0.3(4)
C28 C29 C30 C31 178.1(3)
C29 C30 C31 C32 0.7(5)
C29 C30 C31 C35 -175.6(3)
C30 C31 C32 C33 -0.7(5)
C35 C31 C32 C33 175.6(3)
C31 C32 C33 C34 0.4(5)
C30 C29 C34 C33 -0.1(4)
C28 C29 C34 C33 -178.4(3)
C30 C29 C34 S2 179.6(2)
C28 C29 C34 S2 1.3(4)
C32 C33 C34 C29 0.0(5)
C32 C33 C34 S2 -179.7(3)
C30 C31 C35 N4 106.1(4)
C32 C31 C35 N4 -70.2(4)
C30 C31 C35 N3 -137.9(3)
C32 C31 C35 N3 45.9(4)
O4 C36 C37 N3 177.8(4)
N4 C36 C37 N3 -3.6(4)
O4 C36 C37 C38 -59.5(6)
N4 C36 C37 C38 119.1(3)
N3 C37 C38 C39 -55.9(4)
C36 C37 C38 C39 -174.1(4)
N3 C37 C38 C40 -175.8(3)
C36 C37 C38 C40 66.0(5)
N3 C37 C38 C41 63.5(4)
C36 C37 C38 C41 -54.7(5)
N2 C14 N1 C16 -2.5(4)
C10 C14 N1 C16 -122.5(3)
C15 C16 N1 C14 3.0(3)
C17 C16 N1 C14 -119.9(3)
O2 C15 N2 C21 1.1(5)
C16 C15 N2 C21 -179.8(3)
O2 C15 N2 C14 -178.4(3)
C16 C15 N2 C14 0.8(4)
N1 C14 N2 C15 1.0(4)
C10 C14 N2 C15 123.1(3)
N1 C14 N2 C21 -178.4(3)
C10 C14 N2 C21 -56.4(4)
N4 C35 N3 C37 0.9(4)
C31 C35 N3 C37 -119.6(3)
C36 C37 N3 C35 1.6(4)
C38 C37 N3 C35 -122.5(3)
O4 C36 N4 C35 -176.8(4)
C37 C36 N4 C35 4.6(5)
O4 C36 N4 C42 5.3(7)
C37 C36 N4 C42 -173.3(4)
N3 C35 N4 C36 -3.5(4)
C31 C35 N4 C36 119.1(3)
N3 C35 N4 C42 174.5(4)
C31 C35 N4 C42 -63.0(5)
C2 C1 S1 C13 -177.3(2)
C6 C1 S1 C13 2.8(3)
C12 C13 S1 C1 176.8(2)
C8 C13 S1 C1 -2.6(3)
C27 C22 S2 C34 -0.5(3)
C23 C22 S2 C34 179.3(2)
C29 C34 S2 C22 -0.7(3)
C33 C34 S2 C22 179.0(2)
